data_1577137
loop_
_publ_author_name
'Goodall, Joe'
'Sajjad, M. Arif'
'Furfari, Samantha Kathleen'
'Hatcher, Theo S.'
'Weller, Andrew S.'
'Macgregor, Stuart Alan'
'Lynam, Jason Martin'
'Warren, Mark R.'
'Page, Samuel J.'
'Tizzard, Graham J.'
'Altus, Kris Mark'

_publ_section_title
;
 The Characterisation and Reactivity of a Rh III \h1 -\s-Alkane Complex
 and the Role of a Structurally Responsive Phosphine Ligand in Solid-State
 Molecular Organometallic Chemistry
;
_journal_name_full 'Chemical Science'
_journal_paper_doi 10.1039/D6SC02133F
_journal_year 2026
_chemical_formula_moiety 'C23 H49 P2 Rh, C32 H12 B F24'
_chemical_formula_sum 'C55 H61 B F24 P2 Rh'
_chemical_formula_weight 1354.744
_space_group_crystal_system monoclinic
_space_group_IT_number 15
_space_group_name_Hall '-C 2yc'
_space_group_name_H-M_alt 'C 1 2/c 1'
_symmetry_Int_Tables_number 15
_audit_creation_date 2025-07-11
_audit_creation_method
;
Olex2 1.5-dev
(compiled 2025.07.10 svn.r2e25960b for OlexSys, GUI svn.r7306)
;
_audit_update_record
;
2025-07-14 deposited with the CCDC.	2026-04-24 downloaded from the CCDC.
;
_cell_angle_alpha 90
_cell_angle_beta 113.970(6)
_cell_angle_gamma 90
_cell_formula_units_Z 4
_cell_length_a 22.2182(11)
_cell_length_b 12.5068(6)
_cell_length_c 23.2112(10)
_cell_measurement_reflns_used 5323
_cell_measurement_temperature 109.9(2)
_cell_measurement_theta_max 71.0550
_cell_measurement_theta_min 4.1390
_cell_volume 5893.6(6)
_computing_cell_refinement 'CrysAlisPro 1.171.44.116a (Rigaku OD, 2025)'
_computing_data_collection 'CrysAlisPro system (CCD 41.123a 64-bit (release 20-01-2022))'
_computing_data_reduction 'CrysAlisPro 1.171.44.116a (Rigaku OD, 2025)'
_computing_molecular_graphics 'Olex2 1.5-dev (Dolomanov et al., 2009)'
_computing_publication_material 'Olex2 1.5-dev (Dolomanov et al., 2009)'
_computing_structure_refinement 'olex2.refine 1.5-dev (Bourhis et al., 2015)'
_computing_structure_solution 'SHELXT 2018/2 (Sheldrick, 2018)'
_diffrn_ambient_temperature 110.15
_diffrn_detector_area_resol_mean 16.1450
_diffrn_detector_type Eos
_diffrn_measured_fraction_theta_full 0.9970
_diffrn_measured_fraction_theta_max 0.9767
_diffrn_measurement_details
;
List of Runs (angles in degrees, time in seconds):

  # Type    Start    End  Width  t~exp~   \w     \q     \k     \f   Frames
#--------------------------------------------------------------------------
  1  \w    -25.00  23.00   1.00    2.50    --    0.00  37.00-180.00   48
  2  \w     38.00  72.00   1.00    2.50    --    0.00  37.00-180.00   34
  3  \w    -19.00   8.00   1.00    2.50    --    0.00 -77.00 -60.00   27
  4  \w    -14.00  39.00   1.00   15.00    --   54.50 -57.00 120.00   53
  5  \w     29.00  69.00   1.00   15.00    --   54.50-125.00 120.00   40
  6  \w     37.00 105.00   1.00   15.00    --   54.50-125.00   0.00   68
  7  \w     37.00 111.00   1.00   15.00    --   54.50  57.00-150.00   74
  8  \w     41.00 122.00   1.00   15.00    --   54.50  57.00 -90.00   81
  9  \w     79.00 109.00   1.00   55.00    --  109.00-111.00 150.00   30
 10  \w    119.00 171.00   1.00   55.00    --  109.00  77.00 -60.00   52
 11  \w     39.00 126.00   1.00   55.00    --  109.00 -50.00 150.00   87
 12  \w     61.00 106.00   1.00   55.00    --  109.00 178.00-150.00   45
 13  \w    123.00 178.00   1.00   55.00    --  109.00 111.00-150.00   55
 14  \w     41.00 109.00   1.00   55.00    --  109.00-111.00 -30.00   68
 15  \w     46.00 104.00   1.00   55.00    --  109.00 -91.00 150.00   58
 16  \w     37.00 156.00   1.00   55.00    --  109.00 -12.00-150.00  119
 17  \w    -21.00   4.00   1.00    2.50    --    0.00 -77.00 -30.00   25
 18  \w    -13.00  14.00   1.00    2.50    --    0.00 -77.00   0.00   27
 19  \w     59.00  96.00   1.00   15.00    --   54.50  57.00-120.00   37
 20  \w     89.00 115.00   1.00   15.00    --   54.50-137.00 -20.00   26
 21  \w     74.00 109.00   1.00   55.00    --  109.00-111.00-120.00   35
 22  \w     96.00 138.00   1.00   55.00    --  109.00  25.00  90.00   42
;
_diffrn_measurement_device 'four-circle diffractometer'
_diffrn_measurement_device_type 'SuperNova, Dual, Cu at home/near, Eos'
_diffrn_measurement_method '\w scans'
_diffrn_radiation_type 'Cu K\a'
_diffrn_radiation_wavelength 1.54184
_diffrn_reflns_av_R_equivalents 0.0454
_diffrn_reflns_av_unetI/netI 0.0541
_diffrn_reflns_Laue_measured_fraction_full 0.9970
_diffrn_reflns_Laue_measured_fraction_max 0.9767
_diffrn_reflns_limit_h_max 26
_diffrn_reflns_limit_h_min -26
_diffrn_reflns_limit_k_max 14
_diffrn_reflns_limit_k_min -15
_diffrn_reflns_limit_l_max 28
_diffrn_reflns_limit_l_min -20
_diffrn_reflns_number 12631
_diffrn_reflns_point_group_measured_fraction_full 0.9970
_diffrn_reflns_point_group_measured_fraction_max 0.9767
_diffrn_reflns_theta_full 67.6840
_diffrn_reflns_theta_max 71.37
_diffrn_reflns_theta_min 4.15
_exptl_absorpt_coefficient_mu 3.872
_exptl_absorpt_correction_T_max 1.000
_exptl_absorpt_correction_T_min 0.771
_exptl_absorpt_correction_type gaussian
_exptl_absorpt_process_details
;
CrysAlisPro 1.171.44.116a (Rigaku Oxford Diffraction, 2025)
Numerical absorption correction based on gaussian integration over
a multifaceted crystal model
Empirical absorption correction using spherical harmonics,
implemented in SCALE3 ABSPACK scaling algorithm.
;
_exptl_crystal_colour 'light yellow'
_exptl_crystal_colour_modifier light
_exptl_crystal_colour_primary yellow
_exptl_crystal_density_diffrn 1.527
_exptl_crystal_description block
_exptl_crystal_F_000 2767.060
_exptl_crystal_size_max 0.19
_exptl_crystal_size_mid 0.11
_exptl_crystal_size_min 0.1
_refine_diff_density_max 1.6924
_refine_diff_density_min -0.7972
_refine_diff_density_rms 0.1320
_refine_ls_d_res_high 0.8135
_refine_ls_d_res_low 10.6484
_refine_ls_goodness_of_fit_ref 1.0991
_refine_ls_hydrogen_treatment constr
_refine_ls_matrix_type full
_refine_ls_number_constraints 80
_refine_ls_number_parameters 502
_refine_ls_number_reflns 5605
_refine_ls_number_restraints 263
_refine_ls_restrained_S_all 1.0718
_refine_ls_R_factor_all 0.1225
_refine_ls_R_factor_gt 0.0938
_refine_ls_shift/su_max 0.0009
_refine_ls_shift/su_mean 0.0000
_refine_ls_structure_factor_coef Fsqd
_refine_ls_weighting_details 'w=1/[\s^2^(Fo^2^)+(0.2P)^2^] where P=(Fo^2^+2Fc^2^)/3'
_refine_ls_weighting_scheme calc
_refine_ls_wR_factor_gt 0.2705
_refine_ls_wR_factor_ref 0.2981
_reflns_Friedel_coverage 0.0
_reflns_limit_h_max 24
_reflns_limit_h_min -26
_reflns_limit_k_max 15
_reflns_limit_k_min 0
_reflns_limit_l_max 28
_reflns_limit_l_min 0
_reflns_number_gt 3833
_reflns_number_total 5605
_reflns_threshold_expression I>=2u(I)
_cod_data_source_file d6sc02133f2.cif
_cod_data_source_block 5[BArF4]
_cod_database_code 1577137
_chemical_oxdiff_formula 'Rh1 P2 B1 C56 H56 F24'
_chemical_oxdiff_usercomment 'JG103 - P2C4tBu(nba) under propene (1 bar, 27 h)'
_diffrn_oxdiff_measurement_exp_name asw22019.par
_olex2_refinement_description
;
1. Fixed Uiso
 At 1.2 times of:
  All C(H) groups, All C(H,H) groups
 At 1.5 times of:
  All C(H,H,H) groups
2. Restrained distances
 C23-C21
 1.47 with sigma of 0.02
 C23-C22
 1.47 with sigma of 0.02
 C3-C4 \\sim C3-C2 \\sim C1-C2
 with sigma of 0.02
 P1-C6 \\sim P1-C7 \\sim P1-C8 \\sim P1-C10 \\sim P1-C11 \\sim P1-C12 \\sim
P2-C14 \\sim P2-C15 \\sim P2-C16 ~
 P2-C18 \\sim P2-C17 \\sim P2-C20
 with sigma of 0.04
 C5-C9 \\sim C5-C1 \\sim C9-C1 \\sim C4-C13 \\sim C4-C17 \\sim C13-C17
 with sigma of 0.04
 P1-C5 \\sim P1-C9 \\sim P1-C1 \\sim P2-C13 \\sim P2-C17 \\sim P2-C4
 with sigma of 0.02
 C7-C6 \\sim C7-C8 \\sim C6-C8 \\sim C20-C19 \\sim C20-C18 \\sim C19-C18
 with sigma of 0.04
 C5-C7 \\sim C5-C6 \\sim C5-C8 \\sim C17-C20 \\sim C17-C19 \\sim C17-C18
 with sigma of 0.02
3. Rigid body (RIGU) restrains
 P1, C1, C5, C9, Rh1, C8, C6, P2, C2, C7, C10, C11, C12, C23, C22, C21, C4,
 C17, C13, C3, C20, C19, C18, C14, C16, C15
 with sigma for 1-2 distances of 0.004 and sigma for 1-3 distances of 0.004
4. Others
 Fixed Sof: P1(0.5) C5(0.5) C7(0.5) H7a(0.5) H7b(0.5) H7c(0.5) C6(0.5)
 H6a(0.5) H6b(0.5) H6c(0.5) C9(0.5) C8(0.5) H8a(0.5) H8b(0.5) H8c(0.5) C4(0.5)
 H4a(0.5) H4b(0.5) C10(0.5) H10a(0.5) H10b(0.5) H10c(0.5) C11(0.5) H11a(0.5)
 H11b(0.5) H11c(0.5) C12(0.5) H12a(0.5) H12b(0.5) H12c(0.5) C2(0.5) H2a(0.5)
 H2b(0.5) C3(0.5) H3a(0.5) H3b(0.5) C1(0.5) H1a(0.5) H1b(0.5) Rh1(0.5) P2(0.5)
 C22(0.5) H22a(0.5) H22b(0.5) C21(0.5) H21a(0.5) H21b(0.5) C23(0.5) H23(0.5)
 C17(0.5) C13(0.5) C20(0.5) H20a(0.5) H20b(0.5) H20c(0.5) C19(0.5) H19a(0.5)
 H19b(0.5) H19c(0.5) C18(0.5) H18a(0.5) H18b(0.5) H18c(0.5) C14(0.5) H14a(0.5)
 H14b(0.5) H14c(0.5) C16(0.5) H16a(0.5) H16b(0.5) H16c(0.5) C15(0.5) H15a(0.5)
 H15b(0.5) H15c(0.5) H(0.5)
5.a Secondary CH2 refined with riding coordinates:
 C4(H4a,H4b), C2(H2a,H2b), C3(H3a,H3b), C1(H1a,H1b)
5.b Me refined with riding coordinates:
 C16(H16a,H16b,H16c), C15(H15a,H15b,H15c)
5.c Aromatic/amide H refined with riding coordinates:
 C52(H52), C60(H60), C56(H56), C62(H62), C64(H64), C54(H54), C23(H23)
5.d X=CH2 refined with riding coordinates:
 C22(H22a,H22b), C21(H21a,H21b)
5.e Idealised Me refined as rotating group:
 C7(H7a,H7b,H7c), C6(H6a,H6b,H6c), C8(H8a,H8b,H8c), C10(H10a,H10b,H10c),
 C11(H11a,H11b,H11c), C12(H12a,H12b,H12c), C20(H20a,H20b,H20c), C19(H19a,H19b,
 H19c), C18(H18a,H18b,H18c), C14(H14a,H14b,H14c)
;
_olex2_submission_special_instructions 'No special instructions were received'
_oxdiff_exptl_absorpt_empirical_details
;
Empirical correction (ABSPACK) includes:
- Absorption correction using spherical harmonics
- Frame scaling
- Detector area scaling
;
_oxdiff_exptl_absorpt_empirical_full_max 2.174
_oxdiff_exptl_absorpt_empirical_full_min 0.666

loop_
_space_group_symop_id
_space_group_symop_operation_xyz
1 x,y,z
2 -x,y,-z+1/2
3 -x,-y,-z
4 x,-y,z-1/2
5 x+1/2,y+1/2,z
6 -x+1/2,y+1/2,-z+1/2
7 -x+1/2,-y+1/2,-z
8 x+1/2,-y+1/2,z-1/2

loop_
_atom_site_label
_atom_site_type_symbol
_atom_site_fract_x
_atom_site_fract_y
_atom_site_fract_z
_atom_site_U_iso_or_equiv
_atom_site_adp_type
_atom_site_occupancy
_atom_site_site_symmetry_order
_atom_site_refinement_flags_posn
_atom_site_refinement_flags_adp
_atom_site_refinement_flags_occupancy
_atom_site_disorder_group
P1 P 0.22169(15) 0.6605(3) 0.54733(19) 0.0565(7) Uani 0.500000 1 D U P -1
F61 F 0.66896(16) 0.2230(4) 0.99537(17) 0.0745(11) Uani 1.000000 1 . . . .
F57 F 0.42383(19) 0.5736(3) 0.8172(2) 0.0827(13) Uani 1.000000 1 . . . .
F62 F 0.6106(2) 0.2923(4) 1.03961(16) 0.0808(12) Uani 1.000000 1 . . . .
F60 F 0.5827(2) 0.1427(4) 0.99387(18) 0.0779(11) Uani 1.000000 1 . . . .
C51 C 0.4384(2) 0.1403(3) 0.74722(19) 0.0346(9) Uani 1.000000 1 . . . .
C52 C 0.4498(2) 0.0462(4) 0.7818(2) 0.0389(9) Uani 1.000000 1 . . . .
H52 H 0.4941(2) 0.0252(4) 0.8058(2) 0.0467(11) Uiso 1.000000 1 R . . .
C60 C 0.4906(2) 0.3874(4) 0.8144(2) 0.0409(10) Uani 1.000000 1 . . . .
H60 H 0.4629(2) 0.4193(4) 0.7755(2) 0.0490(12) Uiso 1.000000 1 R . . .
C59 C 0.5178(2) 0.2874(4) 0.8140(2) 0.0369(9) Uani 1.000000 1 . . . .
C56 C 0.3727(2) 0.1668(4) 0.7130(2) 0.0460(11) Uani 1.000000 1 . . . .
H56 H 0.3619(2) 0.2310(4) 0.6891(2) 0.0552(13) Uiso 1.000000 1 R . . .
F54 F 0.20825(18) 0.0709(7) 0.6782(3) 0.139(3) Uani 1.000000 1 . . . .
C53 C 0.4000(2) -0.0184(4) 0.7829(3) 0.0468(11) Uani 1.000000 1 . . . .
C61 C 0.5028(2) 0.4422(4) 0.8704(2) 0.0449(11) Uani 1.000000 1 . . . .
F58 F 0.5212(3) 0.6266(4) 0.8704(4) 0.137(3) Uani 1.000000 1 . . . .
C63 C 0.5673(2) 0.2972(4) 0.9289(2) 0.0470(11) Uani 1.000000 1 . . . .
F59 F 0.4629(4) 0.5750(5) 0.9158(3) 0.150(3) Uani 1.000000 1 . . . .
F55 F 0.2409(2) 0.1058(6) 0.6080(3) 0.121(2) Uani 1.000000 1 . . . .
F56 F 0.2395(2) 0.2238(5) 0.6698(5) 0.179(4) Uani 1.000000 1 . . . .
C62 C 0.5410(2) 0.3978(4) 0.9279(2) 0.0480(12) Uani 1.000000 1 . . . .
H62 H 0.5492(2) 0.4351(4) 0.9660(2) 0.0576(14) Uiso 1.000000 1 R . . .
C55 C 0.3220(2) 0.1004(5) 0.7132(3) 0.0575(14) Uani 1.000000 1 . . . .
C64 C 0.5566(2) 0.2447(4) 0.8733(2) 0.0407(10) Uani 1.000000 1 . . . .
H64 H 0.5763(2) 0.1766(4) 0.8754(2) 0.0489(12) Uiso 1.000000 1 R . . .
F51 F 0.3675(3) -0.1763(5) 0.8154(5) 0.164(3) Uani 1.000000 1 . . . .
B51 B 0.5 0.2163(5) 0.75 0.0350(13) Uani 1.000000 2 S T P .
C54 C 0.3344(3) 0.0072(5) 0.7478(3) 0.0556(13) Uani 1.000000 1 . . . .
H54 H 0.2997(3) -0.0374(5) 0.7475(3) 0.0668(16) Uiso 1.000000 1 R . . .
F53 F 0.4505(4) -0.1028(5) 0.8796(3) 0.155(3) Uani 1.000000 1 . . . .
C66 C 0.6077(3) 0.2419(6) 0.9909(3) 0.0648(16) Uani 1.000000 1 . . . .
F52 F 0.4562(4) -0.1790(5) 0.8049(5) 0.165(4) Uani 1.000000 1 . . . .
C57 C 0.4165(3) -0.1199(5) 0.8192(4) 0.0692(18) Uani 1.000000 1 . . . .
C65 C 0.4766(3) 0.5525(5) 0.8683(3) 0.0637(15) Uani 1.000000 1 . . . .
C5 C 0.2709(7) 0.5600(13) 0.6082(7) 0.070(4) Uani 0.500000 1 D U P -1
C58 C 0.2523(3) 0.1273(8) 0.6706(4) 0.085(2) Uani 1.000000 1 . . . .
C7 C 0.3122(10) 0.4914(15) 0.5822(10) 0.081(5) Uani 0.500000 1 D U P -1
H7a H 0.291(3) 0.422(4) 0.568(6) 0.121(7) Uiso 0.500000 1 GR . P -1
H7b H 0.316(6) 0.528(5) 0.546(4) 0.121(7) Uiso 0.500000 1 GR . P -1
H7c H 0.356(2) 0.481(9) 0.615(2) 0.121(7) Uiso 0.500000 1 GR . P -1
C6 C 0.2060(8) 0.4931(13) 0.5999(8) 0.072(4) Uani 0.500000 1 D U P -1
H6a H 0.172(2) 0.5419(18) 0.602(6) 0.108(5) Uiso 0.500000 1 GR . P -1
H6b H 0.189(4) 0.457(8) 0.559(3) 0.108(5) Uiso 0.500000 1 GR . P -1
H6c H 0.2172(14) 0.440(7) 0.634(3) 0.108(5) Uiso 0.500000 1 GR . P -1
C9 C 0.1514(9) 0.7089(17) 0.5665(10) 0.093(4) Uani 0.500000 1 D U P -1
C8 C 0.2929(7) 0.5909(13) 0.6797(6) 0.069(3) Uani 0.500000 1 D U P -1
H8a H 0.3411(7) 0.593(9) 0.7005(14) 0.104(5) Uiso 0.500000 1 GR . P -1
H8b H 0.275(5) 0.662(4) 0.6827(6) 0.104(5) Uiso 0.500000 1 GR . P -1
H8c H 0.276(5) 0.538(5) 0.7004(14) 0.104(5) Uiso 0.500000 1 GR . P -1
C4 C 0.2158(6) 0.6918(10) 0.3803(6) 0.062(3) Uani 0.500000 1 D U P -1
H4a H 0.2344(6) 0.6192(10) 0.3926(6) 0.074(3) Uiso 0.500000 1 R . P -1
H4b H 0.2107(6) 0.7042(10) 0.3364(6) 0.074(3) Uiso 0.500000 1 R . P -1
C10 C 0.1755(12) 0.7393(19) 0.6356(11) 0.107(5) Uani 0.500000 1 D U P -1
H10a H 0.169(8) 0.679(6) 0.6594(18) 0.161(8) Uiso 0.500000 1 GR . P -1
H10b H 0.222(2) 0.757(14) 0.652(3) 0.161(8) Uiso 0.500000 1 GR . P -1
H10c H 0.151(6) 0.801(9) 0.6399(14) 0.161(8) Uiso 0.500000 1 GR . P -1
C11 C 0.0963(9) 0.623(2) 0.5502(12) 0.110(5) Uani 0.500000 1 D U P -1
H11a H 0.083(6) 0.599(11) 0.506(3) 0.165(7) Uiso 0.500000 1 GR . P -1
H11b H 0.113(3) 0.561(6) 0.578(6) 0.165(7) Uiso 0.500000 1 GR . P -1
H11c H 0.058(4) 0.653(5) 0.556(8) 0.165(7) Uiso 0.500000 1 GR . P -1
C12 C 0.1214(10) 0.8053(18) 0.5232(12) 0.109(5) Uani 0.500000 1 D U P -1
H12a H 0.144(6) 0.871(2) 0.544(4) 0.164(7) Uiso 0.500000 1 GR . P -1
H12b H 0.127(8) 0.796(7) 0.484(4) 0.164(7) Uiso 0.500000 1 GR . P -1
H12c H 0.074(2) 0.811(9) 0.514(7) 0.164(7) Uiso 0.500000 1 GR . P -1
C2 C 0.1324(7) 0.6036(16) 0.4114(9) 0.087(4) Uani 0.500000 1 D U P -1
H2a H 0.0897(7) 0.6197(16) 0.4135(9) 0.104(5) Uiso 0.500000 1 R . P -1
H2b H 0.1259(7) 0.5402(16) 0.3840(9) 0.104(5) Uiso 0.500000 1 R . P -1
C3 C 0.1505(6) 0.6945(13) 0.3816(7) 0.073(3) Uani 0.500000 1 D U P -1
H3a H 0.1474(6) 0.7605(13) 0.4039(7) 0.087(4) Uiso 0.500000 1 R . P -1
H3b H 0.1173(6) 0.7003(13) 0.3377(7) 0.087(4) Uiso 0.500000 1 R . P -1
C1 C 0.1812(7) 0.5760(12) 0.4759(6) 0.075(3) Uani 0.500000 1 D U P -1
H1a H 0.2181(7) 0.5423(12) 0.4692(6) 0.089(4) Uiso 0.500000 1 R . P -1
H1b H 0.1601(7) 0.5176(12) 0.4898(6) 0.089(4) Uiso 0.500000 1 R . P -1
Rh1 Rh 0.28768(4) 0.80018(7) 0.53669(4) 0.0551(3) Uani 0.500000 1 . U P -1
P2 P 0.27586(14) 0.7908(3) 0.43246(15) 0.0487(7) Uani 0.500000 1 D U P -1
C22 C 0.3048(13) 0.865(2) 0.6296(10) 0.128(7) Uani 0.500000 1 D U P -1
H22a H 0.2640(13) 0.895(2) 0.6016(10) 0.154(8) Uiso 0.500000 1 R . P -1
H22b H 0.3073(13) 0.826(2) 0.6655(10) 0.154(8) Uiso 0.500000 1 R . P -1
C21 C 0.3528(10) 0.9426(14) 0.5608(8) 0.086(4) Uani 0.500000 1 D U P -1
H21a H 0.3104(10) 0.9696(14) 0.5351(8) 0.103(5) Uiso 0.500000 1 R . P -1
H21b H 0.3890(10) 0.9558(14) 0.5499(8) 0.103(5) Uiso 0.500000 1 R . P -1
C23 C 0.3626(11) 0.8801(17) 0.6178(8) 0.111(5) Uani 0.500000 1 D U P -1
H23 H 0.4042(11) 0.8518(17) 0.6447(8) 0.134(6) Uiso 0.500000 1 R . P -1
C17 C 0.2398(8) 0.9261(11) 0.3908(8) 0.075(4) Uani 0.500000 1 D U P -1
C13 C 0.3530(7) 0.7507(13) 0.4233(10) 0.077(3) Uani 0.500000 1 D U P -1
C20 C 0.1937(11) 0.9708(16) 0.4213(9) 0.087(5) Uani 0.500000 1 D U P -1
H20a H 0.191(6) 1.0488(19) 0.417(6) 0.131(8) Uiso 0.500000 1 GR . P -1
H20b H 0.150(2) 0.940(9) 0.400(5) 0.131(8) Uiso 0.500000 1 GR . P -1
H20c H 0.212(4) 0.952(10) 0.4661(18) 0.131(8) Uiso 0.500000 1 GR . P -1
C19 C 0.2692(8) 1.0260(12) 0.3751(8) 0.071(4) Uani 0.500000 1 D U P -1
H19a H 0.2338(9) 1.076(4) 0.351(5) 0.107(5) Uiso 0.500000 1 GR . P -1
H19b H 0.299(4) 1.060(5) 0.4142(8) 0.107(5) Uiso 0.500000 1 GR . P -1
H19c H 0.294(5) 1.0063(17) 0.350(5) 0.107(5) Uiso 0.500000 1 GR . P -1
C18 C 0.1790(8) 0.8930(15) 0.3311(7) 0.085(4) Uani 0.500000 1 D U P -1
H18a H 0.144(3) 0.868(11) 0.3432(9) 0.127(6) Uiso 0.500000 1 GR . P -1
H18b H 0.163(4) 0.955(3) 0.303(3) 0.127(6) Uiso 0.500000 1 GR . P -1
H18c H 0.1913(19) 0.835(8) 0.309(4) 0.127(6) Uiso 0.500000 1 GR . P -1
C14 C 0.3506(8) 0.7552(14) 0.3599(9) 0.079(4) Uani 0.500000 1 D U P -1
H14a H 0.345(6) 0.8295(19) 0.345(2) 0.118(5) Uiso 0.500000 1 GR . P -1
H14b H 0.392(3) 0.727(9) 0.3600(14) 0.118(5) Uiso 0.500000 1 GR . P -1
H14c H 0.314(4) 0.712(8) 0.3316(15) 0.118(5) Uiso 0.500000 1 GR . P -1
C16 C 0.4144(8) 0.8104(14) 0.4660(10) 0.088(4) Uani 0.500000 1 D U P -1
H16a H 0.4177(8) 0.8090(14) 0.5093(10) 0.132(6) Uiso 0.500000 1 R . P -1
H16b H 0.4534(8) 0.7761(14) 0.4644(10) 0.132(6) Uiso 0.500000 1 R . P -1
H16c H 0.4119(8) 0.8847(14) 0.4518(10) 0.132(6) Uiso 0.500000 1 R . P -1
C15 C 0.3670(7) 0.6327(11) 0.4457(8) 0.071(3) Uani 0.500000 1 D U P -1
H15a H 0.3690(7) 0.6267(11) 0.4885(8) 0.106(5) Uiso 0.500000 1 R . P -1
H15b H 0.3317(7) 0.5868(11) 0.4172(8) 0.106(5) Uiso 0.500000 1 R . P -1
H15c H 0.4092(7) 0.6101(11) 0.4455(8) 0.106(5) Uiso 0.500000 1 R . P -1

loop_
_atom_site_aniso_label
_atom_site_aniso_U_11
_atom_site_aniso_U_22
_atom_site_aniso_U_33
_atom_site_aniso_U_12
_atom_site_aniso_U_13
_atom_site_aniso_U_23
P1 0.0491(14) 0.0569(19) 0.068(2) 0.0023(13) 0.0283(13) 0.0079(15)
F61 0.0491(16) 0.099(3) 0.064(2) 0.0227(18) 0.0115(15) 0.0019(19)
F57 0.075(2) 0.059(2) 0.087(3) 0.0300(18) 0.0060(19) -0.0112(19)
F62 0.084(2) 0.105(3) 0.0450(18) 0.029(2) 0.0171(16) -0.0043(19)
F60 0.083(2) 0.078(3) 0.063(2) 0.009(2) 0.0198(18) 0.0184(19)
C51 0.0378(19) 0.032(2) 0.035(2) 0.0015(16) 0.0149(16) -0.0011(16)
C52 0.037(2) 0.038(2) 0.043(2) 0.0012(17) 0.0179(17) 0.0026(18)
C60 0.049(2) 0.033(2) 0.037(2) 0.0032(18) 0.0142(19) -0.0017(17)
C59 0.038(2) 0.033(2) 0.041(2) 0.0003(16) 0.0172(17) 0.0006(17)
C56 0.038(2) 0.054(3) 0.049(3) 0.009(2) 0.0213(19) 0.011(2)
F54 0.0351(17) 0.246(8) 0.126(4) -0.010(3) 0.023(2) 0.048(5)
C53 0.045(2) 0.041(3) 0.061(3) -0.0020(19) 0.029(2) 0.003(2)
C61 0.044(2) 0.036(2) 0.052(3) 0.0021(19) 0.018(2) -0.007(2)
F58 0.093(3) 0.041(2) 0.249(8) -0.000(2) 0.039(4) -0.015(3)
C63 0.042(2) 0.059(3) 0.036(2) 0.009(2) 0.0113(18) -0.005(2)
F59 0.254(8) 0.117(4) 0.092(3) 0.114(5) 0.085(4) 0.009(3)
F55 0.074(3) 0.171(6) 0.094(4) 0.029(3) 0.009(2) 0.021(4)
F56 0.047(2) 0.095(4) 0.327(11) 0.023(3) 0.005(4) -0.022(5)
C62 0.045(2) 0.052(3) 0.046(3) 0.002(2) 0.017(2) -0.018(2)
C55 0.036(2) 0.076(4) 0.060(3) 0.001(2) 0.019(2) 0.008(3)
C64 0.046(2) 0.037(2) 0.041(2) 0.0098(18) 0.0187(18) -0.0026(18)
F51 0.104(4) 0.105(4) 0.285(9) -0.018(3) 0.082(5) 0.094(5)
B51 0.040(3) 0.030(3) 0.036(3) -0.000000 0.016(3) 0.000000
C54 0.044(2) 0.069(4) 0.059(3) -0.010(2) 0.027(2) -0.006(3)
F53 0.196(7) 0.100(4) 0.122(5) -0.016(4) 0.017(5) 0.068(4)
C66 0.059(3) 0.072(4) 0.052(3) 0.019(3) 0.010(2) -0.012(3)
F52 0.217(7) 0.073(3) 0.295(10) 0.067(4) 0.197(8) 0.095(5)
C57 0.061(3) 0.053(3) 0.104(5) 0.001(3) 0.044(4) 0.021(3)
C65 0.072(4) 0.048(3) 0.065(3) 0.014(3) 0.021(3) -0.012(3)
C5 0.067(6) 0.075(7) 0.068(6) -0.001(3) 0.028(3) 0.015(3)
C58 0.048(3) 0.104(6) 0.104(6) 0.004(4) 0.030(3) 0.020(5)
C7 0.087(8) 0.077(10) 0.088(9) 0.013(5) 0.047(5) 0.028(5)
C6 0.084(7) 0.069(7) 0.071(8) -0.004(4) 0.039(4) 0.007(4)
C9 0.085(6) 0.100(9) 0.120(8) 0.022(4) 0.068(3) 0.027(4)
C8 0.062(6) 0.082(8) 0.066(5) 0.003(5) 0.028(3) 0.014(3)
C4 0.065(5) 0.056(6) 0.069(6) -0.013(3) 0.031(3) -0.012(3)
C10 0.117(11) 0.098(11) 0.134(8) 0.023(6) 0.079(4) 0.024(5)
C11 0.082(7) 0.116(10) 0.157(13) 0.019(4) 0.074(5) 0.027(6)
C12 0.101(9) 0.110(10) 0.144(11) 0.039(5) 0.079(6) 0.039(6)
C2 0.060(6) 0.111(10) 0.082(7) -0.021(4) 0.022(3) 0.019(4)
C3 0.057(5) 0.092(8) 0.069(7) -0.005(3) 0.025(3) 0.013(4)
C1 0.069(6) 0.078(7) 0.073(5) -0.015(4) 0.026(3) 0.010(3)
Rh1 0.0634(5) 0.0513(5) 0.0511(5) -0.0120(4) 0.0237(4) -0.0086(3)
P2 0.0528(14) 0.0491(17) 0.0462(15) -0.0021(12) 0.0223(11) -0.0036(12)
C22 0.192(13) 0.122(12) 0.082(7) -0.083(7) 0.067(5) -0.048(5)
C21 0.104(10) 0.080(8) 0.066(7) -0.045(5) 0.027(4) -0.020(4)
C23 0.162(11) 0.097(10) 0.063(7) -0.066(6) 0.032(4) -0.020(4)
C17 0.084(7) 0.065(6) 0.070(7) 0.001(3) 0.025(3) 0.008(3)
C13 0.082(5) 0.056(6) 0.120(7) 0.001(3) 0.069(3) 0.009(4)
C20 0.110(10) 0.071(10) 0.086(9) 0.022(5) 0.046(5) 0.032(5)
C19 0.076(7) 0.066(7) 0.066(8) 0.008(4) 0.024(5) 0.012(4)
C18 0.074(7) 0.092(9) 0.078(7) -0.000(4) 0.021(4) 0.007(4)
C14 0.075(7) 0.072(8) 0.113(7) 0.014(5) 0.063(3) 0.014(4)
C16 0.076(6) 0.069(8) 0.133(9) -0.000(4) 0.056(4) 0.006(5)
C15 0.073(6) 0.058(6) 0.096(8) 0.002(3) 0.049(5) 0.002(4)

loop_
_atom_type_symbol
_atom_type_scat_dispersion_real
_atom_type_scat_dispersion_imag
_atom_type_scat_Cromer_Mann_a1
_atom_type_scat_Cromer_Mann_a2
_atom_type_scat_Cromer_Mann_a3
_atom_type_scat_Cromer_Mann_a4
_atom_type_scat_Cromer_Mann_b1
_atom_type_scat_Cromer_Mann_b2
_atom_type_scat_Cromer_Mann_b3
_atom_type_scat_Cromer_Mann_b4
_atom_type_scat_Cromer_Mann_c
_atom_type_scat_source
_atom_type_scat_dispersion_source
B 0.00925 0.00394 2.05450 1.33260 1.09790 0.70680 23.21850 1.02100 60.34980 0.14030 -0.19320 'International Tables Volume C Table 6.1.1.4 (pp. 500-502)' 'Brennan, Cowan, Rev. Sci. Instrum., 1992, 63, 850'
C 0.01788 0.00908 2.31000 1.02000 1.58860 0.86500 20.84390 10.20750 0.56870 51.65120 0.21560 'International Tables Volume C Table 6.1.1.4 (pp. 500-502)' 'Brennan, Cowan, Rev. Sci. Instrum., 1992, 63, 850'
F 0.07327 0.05351 3.53920 2.64120 1.51700 1.02430 10.28250 4.29440 0.26150 26.14760 0.27760 'International Tables Volume C Table 6.1.1.4 (pp. 500-502)' 'Brennan, Cowan, Rev. Sci. Instrum., 1992, 63, 850'
H 0.00000 0.00000 0.49300 0.32291 0.14019 0.04081 10.51090 26.12570 3.14236 57.79970 0.00304 'International Tables Volume C Table 6.1.1.4 (pp. 500-502)' 'Brennan, Cowan, Rev. Sci. Instrum., 1992, 63, 850'
P 0.29730 0.43501 6.43450 4.17910 1.78000 1.49080 1.90670 27.15700 0.52600 68.16450 1.11490 'International Tables Volume C Table 6.1.1.4 (pp. 500-502)' 'Brennan, Cowan, Rev. Sci. Instrum., 1992, 63, 850'
Rh 0.11332 3.61171 19.29570 14.35010 4.73425 1.28918 0.75154 8.21758 25.87490 98.60620 5.32800 'International Tables Volume C Table 6.1.1.4 (pp. 500-502)' 'Brennan, Cowan, Rev. Sci. Instrum., 1992, 63, 850'

loop_
_exptl_crystal_face_index_h
_exptl_crystal_face_index_k
_exptl_crystal_face_index_l
_exptl_crystal_face_perp_dist
2 0 13 0.0410
7 -2 -14 0.0510
13 -3 -4 0.0426
-12 3 9 0.0730
0 -5 -11 0.0418
-6 -6 -3 0.0667
4 6 -11 0.0804
6 7 -1 0.0777
-14 1 7 0.0689
-13 1 0 0.0618
14 -1 -6 0.0329
-6 5 11 0.0577
-8 6 -3 0.0414

loop_
_geom_angle_atom_site_label_1
_geom_angle_atom_site_label_2
_geom_angle_atom_site_label_3
_geom_angle
_geom_angle_site_symmetry_1
_geom_angle_site_symmetry_3
_geom_angle_publ_flag
C9 P1 C5 108.8(8) . . ?
C1 P1 C5 102.3(7) . . ?
C1 P1 C9 104.2(8) . . ?
Rh1 P1 C5 112.3(5) . . ?
Rh1 P1 C9 113.3(7) . . ?
Rh1 P1 C1 115.1(5) . . ?
C56 C51 C52 115.8(4) . . ?
B51 C51 C52 120.9(4) . . ?
B51 C51 C56 123.3(4) . . ?
H52 C52 C51 118.4(2) . . ?
C53 C52 C51 123.3(4) . . ?
C53 C52 H52 118.4(3) . . ?
C59 C60 H60 119.1(3) . . ?
C61 C60 H60 119.1(3) . . ?
C61 C60 C59 121.9(4) . . ?
C64 C59 C60 115.6(4) . . ?
B51 C59 C60 123.4(4) 2_656 . ?
B51 C59 C64 120.7(4) 2_656 . ?
H56 C56 C51 119.4(3) . . ?
C55 C56 C51 121.1(5) . . ?
C55 C56 H56 119.4(3) . . ?
C54 C53 C52 120.8(5) . . ?
C57 C53 C52 119.8(5) . . ?
C57 C53 C54 119.3(5) . . ?
C62 C61 C60 121.0(4) . . ?
C65 C61 C60 119.9(5) . . ?
C65 C61 C62 119.1(5) . . ?
C64 C63 C62 120.4(5) . . ?
C66 C63 C62 120.9(5) . . ?
C66 C63 C64 118.7(5) . . ?
C63 C62 C61 118.3(4) . . ?
H62 C62 C61 120.9(3) . . ?
H62 C62 C63 120.9(3) . . ?
C54 C55 C56 122.2(5) . . ?
C58 C55 C56 118.8(6) . . ?
C58 C55 C54 118.9(6) . . ?
C63 C64 C59 122.8(4) . . ?
H64 C64 C59 118.6(3) . . ?
H64 C64 C63 118.6(3) . . ?
C51 B51 C51 109.5(5) 2_656 . ?
C59 B51 C51 103.9(2) . . ?
C59 B51 C51 112.8(2) . 2_656 ?
C59 B51 C51 103.9(2) 2_656 2_656 ?
C59 B51 C51 112.8(2) 2_656 . ?
C59 B51 C59 114.2(5) . 2_656 ?
C55 C54 C53 116.9(5) . . ?
H54 C54 C53 121.6(3) . . ?
H54 C54 C55 121.6(3) . . ?
F62 C66 F61 109.5(5) . . ?
F60 C66 F61 104.8(5) . . ?
F60 C66 F62 106.1(6) . . ?
C63 C66 F61 110.1(5) . . ?
C63 C66 F62 114.4(5) . . ?
C63 C66 F60 111.4(5) . . ?
F51 C57 C53 115.4(6) . . ?
F53 C57 C53 111.7(6) . . ?
F53 C57 F51 105.7(8) . . ?
F52 C57 C53 112.2(6) . . ?
F52 C57 F51 108.7(7) . . ?
F52 C57 F53 102.1(8) . . ?
C61 C65 F57 114.2(5) . . ?
F58 C65 F57 105.7(6) . . ?
F58 C65 C61 111.5(5) . . ?
F59 C65 F57 107.0(6) . . ?
F59 C65 C61 113.5(6) . . ?
F59 C65 F58 104.2(7) . . ?
C7 C5 P1 109.5(10) . . ?
C6 C5 P1 92.3(9) . . ?
C6 C5 C7 108.0(14) . . ?
C8 C5 P1 117.7(11) . . ?
C8 C5 C7 124.6(13) . . ?
C8 C5 C6 97.6(11) . . ?
F55 C58 F54 102.3(7) . . ?
F56 C58 F54 110.9(8) . . ?
F56 C58 F55 103.2(8) . . ?
C55 C58 F54 115.4(7) . . ?
C55 C58 F55 110.3(6) . . ?
C55 C58 F56 113.4(7) . . ?
H7a C7 C5 109.5 . . ?
H7b C7 C5 109.5 . . ?
H7b C7 H7a 109.5 . . ?
H7c C7 C5 109.5 . . ?
H7c C7 H7a 109.5 . . ?
H7c C7 H7b 109.5 . . ?
H6a C6 C5 109.5 . . ?
H6b C6 C5 109.5 . . ?
H6b C6 H6a 109.5 . . ?
H6c C6 C5 109.5 . . ?
H6c C6 H6a 109.5 . . ?
H6c C6 H6b 109.5 . . ?
C10 C9 P1 111.0(14) . . ?
C11 C9 P1 111.3(13) . . ?
C11 C9 C10 109.6(17) . . ?
C12 C9 P1 106.1(12) . . ?
C12 C9 C10 111.6(19) . . ?
C12 C9 C11 107.1(18) . . ?
H8a C8 C5 109.5 . . ?
H8b C8 C5 109.5 . . ?
H8b C8 H8a 109.5 . . ?
H8c C8 C5 109.5 . . ?
H8c C8 H8a 109.5 . . ?
H8c C8 H8b 109.5 . . ?
H4b C4 H4a 107.5 . . ?
C3 C4 H4a 108.5(8) . . ?
C3 C4 H4b 108.5(8) . . ?
P2 C4 H4a 108.5(4) . . ?
P2 C4 H4b 108.5(4) . . ?
P2 C4 C3 115.2(10) . . ?
H10a C10 C9 109.5 . . ?
H10b C10 C9 109.5 . . ?
H10b C10 H10a 109.5 . . ?
H10c C10 C9 109.5 . . ?
H10c C10 H10a 109.5 . . ?
H10c C10 H10b 109.5 . . ?
H11a C11 C9 109.5 . . ?
H11b C11 C9 109.5 . . ?
H11b C11 H11a 109.5 . . ?
H11c C11 C9 109.5 . . ?
H11c C11 H11a 109.5 . . ?
H11c C11 H11b 109.5 . . ?
H12a C12 C9 109.5 . . ?
H12b C12 C9 109.5 . . ?
H12b C12 H12a 109.5 . . ?
H12c C12 C9 109.5 . . ?
H12c C12 H12a 109.5 . . ?
H12c C12 H12b 109.5 . . ?
H2b C2 H2a 107.5 . . ?
C3 C2 H2a 108.5(9) . . ?
C3 C2 H2b 108.5(11) . . ?
C1 C2 H2a 108.5(9) . . ?
C1 C2 H2b 108.5(10) . . ?
C1 C2 C3 115.2(12) . . ?
C2 C3 C4 117.0(13) . . ?
H3a C3 C4 108.0(8) . . ?
H3a C3 C2 108.0(11) . . ?
H3b C3 C4 108.0(8) . . ?
H3b C3 C2 108.0(8) . . ?
H3b C3 H3a 107.3 . . ?
C2 C1 P1 130.9(13) . . ?
H1a C1 P1 104.5(5) . . ?
H1a C1 C2 104.5(10) . . ?
H1b C1 P1 104.5(4) . . ?
H1b C1 C2 104.5(8) . . ?
H1b C1 H1a 105.662233681(17) . . ?
P2 Rh1 P1 105.02(11) . . ?
C22 Rh1 P1 92.2(5) . . ?
C22 Rh1 P2 160.7(6) . . ?
C21 Rh1 P1 159.7(4) . . ?
C21 Rh1 P2 95.1(4) . . ?
C21 Rh1 C22 67.6(7) . . ?
Rh1 P2 C4 117.2(4) . . ?
C17 P2 C4 102.3(7) . . ?
C17 P2 Rh1 108.7(5) . . ?
C13 P2 C4 101.2(7) . . ?
C13 P2 Rh1 114.1(7) . . ?
C13 P2 C17 112.6(7) . . ?
H22a C22 Rh1 74.6 . . ?
H22b C22 Rh1 126.6 . . ?
H22b C22 H22a 120.0 . . ?
C23 C22 Rh1 70.7 . . ?
C23 C22 H22a 120.0 . . ?
C23 C22 H22b 120.0 . . ?
H21a C21 Rh1 75.4 . . ?
H21b C21 Rh1 127.4 . . ?
H21b C21 H21a 120.0 . . ?
C23 C21 Rh1 69.2 . . ?
C23 C21 H21a 120.0 . . ?
C23 C21 H21b 120.0 . . ?
C21 C23 C22 115.1(19) . . ?
H23 C23 C22 122.4(14) . . ?
H23 C23 C21 122.4(12) . . ?
C20 C17 P2 107.3(10) . . ?
C19 C17 P2 134.5(12) . . ?
C19 C17 C20 103.8(13) . . ?
C18 C17 P2 104.2(10) . . ?
C18 C17 C20 90.4(14) . . ?
C18 C17 C19 107.9(13) . . ?
C14 C13 P2 116.4(13) . . ?
C16 C13 P2 114.4(12) . . ?
C16 C13 C14 107.2(14) . . ?
C15 C13 P2 106.4(9) . . ?
C15 C13 C14 107.3(14) . . ?
C15 C13 C16 104.2(15) . . ?
H20a C20 C17 109.5 . . ?
H20b C20 C17 109.5 . . ?
H20b C20 H20a 109.5 . . ?
H20c C20 C17 109.5 . . ?
H20c C20 H20a 109.5 . . ?
H20c C20 H20b 109.5 . . ?
H19a C19 C17 109.5 . . ?
H19b C19 C17 109.5 . . ?
H19b C19 H19a 109.5 . . ?
H19c C19 C17 109.5 . . ?
H19c C19 H19a 109.5 . . ?
H19c C19 H19b 109.5 . . ?
H18a C18 C17 109.5 . . ?
H18b C18 C17 109.5 . . ?
H18b C18 H18a 109.5 . . ?
H18c C18 C17 109.5 . . ?
H18c C18 H18a 109.5 . . ?
H18c C18 H18b 109.5 . . ?
H14a C14 C13 109.5 . . ?
H14b C14 C13 109.5 . . ?
H14b C14 H14a 109.5 . . ?
H14c C14 C13 109.5 . . ?
H14c C14 H14a 109.5 . . ?
H14c C14 H14b 109.5 . . ?
H16a C16 C13 109.5 . . ?
H16b C16 C13 109.5 . . ?
H16b C16 H16a 109.5 . . ?
H16c C16 C13 109.5 . . ?
H16c C16 H16a 109.5 . . ?
H16c C16 H16b 109.5 . . ?
H15a C15 C13 109.5 . . ?
H15b C15 C13 109.5 . . ?
H15b C15 H15a 109.5 . . ?
H15c C15 C13 109.5 . . ?
H15c C15 H15a 109.5 . . ?
H15c C15 H15b 109.5 . . ?

loop_
_geom_bond_atom_site_label_1
_geom_bond_atom_site_label_2
_geom_bond_distance
_geom_bond_site_symmetry_2
_geom_bond_publ_flag
P1 C5 1.875(13) . ?
P1 C9 1.889(14) . ?
P1 C1 1.860(13) . ?
P1 Rh1 2.357(4) . ?
F61 C66 1.343(7) . ?
F57 C65 1.311(7) . ?
F62 C66 1.274(7) . ?
F60 C66 1.372(9) . ?
C51 C52 1.389(6) . ?
C51 C56 1.388(6) . ?
C51 B51 1.646(6) . ?
C52 H52 0.9500 . ?
C52 C53 1.379(6) . ?
C60 H60 0.9500 . ?
C60 C59 1.391(6) . ?
C60 C61 1.395(7) . ?
C59 C64 1.400(6) . ?
C59 B51 1.636(6) 2_656 ?
C56 H56 0.9500 . ?
C56 C55 1.401(7) . ?
F54 C58 1.275(9) . ?
C53 C54 1.388(7) . ?
C53 C57 1.484(8) . ?
C61 C62 1.375(8) . ?
C61 C65 1.490(7) . ?
F58 C65 1.341(9) . ?
C63 C62 1.383(7) . ?
C63 C64 1.379(7) . ?
C63 C66 1.518(8) . ?
F59 C65 1.290(8) . ?
F55 C58 1.396(11) . ?
F56 C58 1.239(11) . ?
C62 H62 0.9500 . ?
C55 C54 1.377(9) . ?
C55 C58 1.499(8) . ?
C64 H64 0.9500 . ?
F51 C57 1.270(8) . ?
C54 H54 0.9500 . ?
F53 C57 1.311(10) . ?
F52 C57 1.295(9) . ?
C5 C7 1.547(16) . ?
C5 C6 1.608(17) . ?
C5 C8 1.576(16) . ?
C7 H7a 0.9800 . ?
C7 H7b 0.9800 . ?
C7 H7c 0.9800 . ?
C6 H6a 0.9800 . ?
C6 H6b 0.9800 . ?
C6 H6c 0.9800 . ?
C9 C10 1.52(3) . ?
C9 C11 1.56(3) . ?
C9 C12 1.54(3) . ?
C8 H8a 0.9800 . ?
C8 H8b 0.9800 . ?
C8 H8c 0.9800 . ?
C4 H4a 0.9900 . ?
C4 H4b 0.9900 . ?
C4 C3 1.465(15) . ?
C4 P2 1.862(11) . ?
C10 H10a 0.9800 . ?
C10 H10b 0.9800 . ?
C10 H10c 0.9800 . ?
C11 H11a 0.9800 . ?
C11 H11b 0.9800 . ?
C11 H11c 0.9800 . ?
C12 H12a 0.9800 . ?
C12 H12b 0.9800 . ?
C12 H12c 0.9800 . ?
C2 H2a 0.9900 . ?
C2 H2b 0.9900 . ?
C2 C3 1.468(18) . ?
C2 C1 1.490(17) . ?
C3 H3a 0.9900 . ?
C3 H3b 0.9900 . ?
C1 H1a 0.9900 . ?
C1 H1b 0.9900 . ?
Rh1 P2 2.328(3) . ?
Rh1 C22 2.189(17) . ?
Rh1 C21 2.219(14) . ?
P2 C17 1.952(13) . ?
P2 C13 1.880(13) . ?
C22 H22a 0.9500 . ?
C22 H22b 0.9500 . ?
C22 C23 1.429(17) . ?
C21 H21a 0.9500 . ?
C21 H21b 0.9500 . ?
C21 C23 1.475(15) . ?
C23 H23 0.9500 . ?
C17 C20 1.566(17) . ?
C17 C19 1.521(16) . ?
C17 C18 1.548(17) . ?
C13 C14 1.45(3) . ?
C13 C16 1.52(2) . ?
C13 C15 1.55(2) . ?
C20 H20a 0.9800 . ?
C20 H20b 0.9800 . ?
C20 H20c 0.9800 . ?
C19 H19a 0.9800 . ?
C19 H19b 0.9800 . ?
C19 H19c 0.9800 . ?
C18 H18a 0.9800 . ?
C18 H18b 0.9800 . ?
C18 H18c 0.9800 . ?
C14 H14a 0.9800 . ?
C14 H14b 0.9800 . ?
C14 H14c 0.9800 . ?
C16 H16a 0.9800 . ?
C16 H16b 0.9800 . ?
C16 H16c 0.9800 . ?
C15 H15a 0.9800 . ?
C15 H15b 0.9800 . ?
C15 H15c 0.9800 . ?

loop_
_geom_torsion_atom_site_label_1
_geom_torsion_atom_site_label_2
_geom_torsion_atom_site_label_3
_geom_torsion_atom_site_label_4
_geom_torsion
_geom_torsion_site_symmetry_1
_geom_torsion_site_symmetry_2
_geom_torsion_site_symmetry_3
_geom_torsion_site_symmetry_4
_geom_torsion_publ_flag
P1 C1 C2 C3 51.4(15) . . . . ?
F61 C66 C63 C62 -119.1(5) . . . . ?
F61 C66 C63 C64 61.6(6) . . . . ?
F57 C65 C61 C60 26.0(7) . . . . ?
F57 C65 C61 C62 -156.6(5) . . . . ?
F62 C66 C63 C62 4.7(8) . . . . ?
F62 C66 C63 C64 -174.5(5) . . . . ?
F60 C66 C63 C62 125.0(5) . . . . ?
F60 C66 C63 C64 -54.2(6) . . . . ?
C51 C52 C53 C54 1.3(6) . . . . ?
C51 C52 C53 C57 177.7(5) . . . . ?
C51 C56 C55 C54 1.1(6) . . . . ?
C51 C56 C55 C58 -174.0(6) . . . . ?
C51 B51 C51 C52 38.1(3) . . 2_656 2_656 ?
C51 B51 C51 C56 -144.5(3) . . 2_656 2_656 ?
C51 B51 C59 C60 149.4(4) . . 2_656 2_656 ?
C51 B51 C59 C60 -92.2(4) . . . . ?
C51 B51 C59 C64 80.7(3) . . . . ?
C51 B51 C59 C64 -37.7(4) . . 2_656 2_656 ?
C52 C51 C56 C55 -1.1(5) . . . . ?
C52 C51 B51 C51 38.1(5) . . . 2_656 ?
C52 C51 B51 C59 153.2(4) . . . 2_656 ?
C52 C51 B51 C59 -82.6(4) . . . . ?
C52 C53 C54 C55 -1.3(6) . . . . ?
C52 C53 C57 F51 -177.1(8) . . . . ?
C52 C53 C57 F53 62.1(7) . . . . ?
C52 C53 C57 F52 -51.9(7) . . . . ?
C60 C59 C64 C63 0.2(5) . . . . ?
C60 C59 B51 C51 149.4(4) . . . 2_656 ?
C60 C59 B51 C59 31.1(6) . . . 2_656 ?
C60 C61 C62 C63 0.2(6) . . . . ?
C60 C61 C65 F58 -93.8(6) . . . . ?
C60 C61 C65 F59 149.0(7) . . . . ?
C59 C60 C61 C62 -1.9(6) . . . . ?
C59 C60 C61 C65 175.5(5) . . . . ?
C59 C64 C63 C62 -1.8(6) . . . . ?
C59 C64 C63 C66 177.4(5) . . . . ?
C59 B51 C51 C56 94.8(4) . . . . ?
C59 B51 C51 C56 -29.4(5) 2_656 . . . ?
C59 B51 C59 C64 -156.0(2) 2_656 . . . ?
C56 C51 C52 C53 -0.0(5) . . . . ?
C56 C51 B51 C51 -144.5(3) . . . 2_656 ?
C56 C55 C54 C53 0.2(7) . . . . ?
C56 C55 C58 F54 -172.4(8) . . . . ?
C56 C55 C58 F55 72.3(7) . . . . ?
C56 C55 C58 F56 -42.9(8) . . . . ?
F54 C58 C55 C54 12.3(10) . . . . ?
C53 C52 C51 B51 177.6(4) . . . . ?
C53 C54 C55 C58 175.3(6) . . . . ?
C61 C60 C59 C64 1.6(6) . . . . ?
C61 C60 C59 B51 174.9(4) . . . . ?
C61 C62 C63 C64 1.6(6) . . . . ?
C61 C62 C63 C66 -177.6(5) . . . . ?
F58 C65 C61 C62 83.6(7) . . . . ?
C63 C62 C61 C65 -177.2(5) . . . . ?
C63 C64 C59 B51 -173.2(4) . . . . ?
F59 C65 C61 C62 -33.6(8) . . . . ?
F55 C58 C55 C54 -103.0(7) . . . . ?
F56 C58 C55 C54 141.8(8) . . . . ?
C55 C56 C51 B51 -178.7(4) . . . . ?
C55 C54 C53 C57 -177.8(6) . . . . ?
C64 C59 B51 C51 -37.7(4) . . . 2_656 ?
F51 C57 C53 C54 -0.7(9) . . . . ?
C54 C53 C57 F53 -121.4(7) . . . . ?
C54 C53 C57 F52 124.6(8) . . . . ?
C5 P1 C9 C10 48.0(12) . . . . ?
C5 P1 C9 C11 -74.3(13) . . . . ?
C5 P1 C9 C12 169.5(16) . . . . ?
C5 P1 C1 C2 176.4(11) . . . . ?
C7 C5 P1 C9 160.4(13) . . . . ?
C7 C5 P1 C1 50.6(13) . . . . ?
C7 C5 P1 Rh1 -73.4(12) . . . . ?
C6 C5 P1 C9 50.4(12) . . . . ?
C6 C5 P1 C1 -59.5(10) . . . . ?
C6 C5 P1 Rh1 176.6(7) . . . . ?
C9 P1 C5 C8 -49.5(10) . . . . ?
C9 P1 C1 C2 63.1(11) . . . . ?
C8 C5 P1 C1 -159.3(11) . . . . ?
C8 C5 P1 Rh1 76.8(11) . . . . ?
C4 C3 C2 C1 51.6(16) . . . . ?
C4 P2 C13 C14 59.9(10) . . . . ?
C4 P2 C13 C16 -174.1(12) . . . . ?
C4 P2 C13 C15 -59.6(10) . . . . ?
C10 C9 P1 C1 156.6(15) . . . . ?
C10 C9 P1 Rh1 -77.6(16) . . . . ?
C11 C9 P1 C1 34.2(17) . . . . ?
C11 C9 P1 Rh1 160.0(13) . . . . ?
C12 C9 P1 C1 -82.0(17) . . . . ?
C12 C9 P1 Rh1 43.8(18) . . . . ?
C2 C3 C4 P2 -110.1(15) . . . . ?
C2 C1 P1 Rh1 -61.6(15) . . . . ?
C3 C4 P2 Rh1 49.4(11) . . . . ?
C3 C4 P2 C17 -69.4(12) . . . . ?
C3 C4 P2 C13 174.2(11) . . . . ?
Rh1 P2 C13 C14 -173.3(11) . . . . ?
Rh1 P2 C13 C16 -47.2(10) . . . . ?
Rh1 P2 C13 C15 67.2(9) . . . . ?
Rh1 C22 C23 C21 58.2(12) . . . . ?
Rh1 C21 C23 C22 -57.9(12) . . . . ?
C17 P2 C13 C14 -48.7(11) . . . . ?
C17 P2 C13 C16 77.4(11) . . . . ?
C17 P2 C13 C15 -168.2(12) . . . . ?

loop_
_restr_distance_atom_site_label_1
_restr_distance_atom_site_label_2
_restr_distance_site_symmetry_2
_restr_distance_target
_restr_distance_target_weight_param
_restr_distance_diff
C23 C22 1 1.4700 0.0200 0.0411
C23 C21 1 1.4700 0.0200 -0.0048

loop_
_restr_equal_distance_atom_site_label_1
_restr_equal_distance_atom_site_label_2
_restr_equal_distance_site_symmetry_2
_restr_equal_distance_class_id
P1 C5 1 4
P1 C7 1 2
P1 C6 1 2
P1 C9 1 4
P1 C8 1 2
P1 C10 1 2
P1 C11 1 2
P1 C12 1 2
P1 C1 1 4
C5 C7 1 6
C5 C6 1 6
C5 C9 1 3
C5 C8 1 6
C5 C1 1 3
C7 C6 1 5
C7 C8 1 5
C6 C8 1 5
C9 C1 1 3
C4 C17 1 3
C4 C13 1 3
C3 C4 1 1
C3 C2 1 1
C1 C2 1 1
P2 C4 1 4
P2 C17 1 4
P2 C17 1 2
P2 C13 1 4
P2 C20 1 2
P2 C18 1 2
P2 C14 1 2
P2 C16 1 2
P2 C15 1 2
C17 C20 1 6
C17 C19 1 6
C17 C18 1 6
C13 C17 1 3
C20 C19 1 5
C20 C18 1 5
C19 C18 1 5

loop_
_restr_equal_distance_class_class_id
_restr_equal_distance_class_target_weight_param
_restr_equal_distance_class_average
_restr_equal_distance_class_esd
_restr_equal_distance_class_diff_max
1 0.0200 1.4741 0.0113 0.0159
2 0.0400 2.7270 0.2543 0.7753
3 0.0400 2.9965 0.1014 0.1925
4 0.0200 1.8864 0.0308 0.0653
5 0.0400 2.4731 0.1678 0.2927
6 0.0200 1.5612 0.0271 0.0469

loop_
_exptl_oxdiff_crystal_face_indexfrac_h
_exptl_oxdiff_crystal_face_indexfrac_k
_exptl_oxdiff_crystal_face_indexfrac_l
_exptl_oxdiff_crystal_face_x
_exptl_oxdiff_crystal_face_y
_exptl_oxdiff_crystal_face_z
2.4530 -0.2814 12.5202 0.0110 0.0475 0.9988
7.2854 -2.2133 -14.3656 0.1561 0.6492 -0.7444
12.9711 -3.3517 -3.5378 0.2252 0.9387 0.2611
-12.4624 3.3749 9.1878 -0.2302 -0.9589 0.1658
0.4101 -5.1775 -10.7737 0.6101 0.2527 -0.7509
-6.2107 -6.4189 -3.3484 0.8561 -0.2054 -0.4743
3.6007 5.8099 -10.5093 -0.7587 0.1821 -0.6255
6.2643 7.2705 -1.3693 -0.9635 0.2312 0.1351
-14.2677 1.0054 7.0307 0.0785 -0.9953 -0.0564
-12.9433 0.9044 -0.3735 0.0665 -0.8406 -0.5375
14.3014 -1.0069 -6.3286 -0.0781 0.9910 0.1083
-5.7478 5.4504 11.0462 -0.5703 -0.6008 0.5601
-7.7847 5.5694 -3.4218 -0.5690 -0.6000 -0.5623

loop_
_restr_rigu_atom_site_label_1
_restr_rigu_atom_site_label_2
_restr_rigu_target_weight_param
_restr_rigu_u13_diff
_restr_rigu_u23_diff
_restr_rigu_u33_diff
P1 C5 0.004000 -0.013366 0.000974 -0.004791
P1 C7 0.004000 -0.011718 -0.006489 -0.017902
P1 C6 0.004000 -0.002990 0.004137 -0.006585
P1 C9 0.004000 0.004420 0.000952 -0.006611
P1 C8 0.004000 -0.004145 -0.000268 0.002696
P1 C10 0.004000 -0.009918 -0.016015 -0.031313
P1 C11 0.004000 -0.016379 0.011799 -0.017256
P1 C12 0.004000 -0.005887 0.004302 -0.014012
P1 C2 0.004000 -0.021518 0.002961 -0.012882
P1 C1 0.004000 -0.014283 0.003027 -0.008815
P1 Rh1 0.004000 -0.009793 -0.009173 0.001321
P1 P2 0.004000 0.001252 0.011127 0.004144
P1 C22 0.004000 -0.005179 -0.023957 0.011235
P1 C21 0.004000 -0.012897 -0.022294 0.001252
C5 C7 0.004000 0.005388 -0.002485 -0.000616
C5 C6 0.004000 0.008116 0.004472 -0.006965
C5 C9 0.004000 -0.022132 0.012766 0.002995
C5 C8 0.004000 -0.001163 -0.002270 0.002214
C5 C1 0.004000 0.003946 0.008370 -0.004637
C5 Rh1 0.004000 -0.002965 -0.015608 0.004262
C7 C6 0.004000 0.005673 0.000819 0.000074
C7 C8 0.004000 0.009766 0.006088 0.014980
C6 C8 0.004000 0.018688 -0.004025 0.002635
C9 C10 0.004000 -0.008143 0.000922 -0.011369
C9 C11 0.004000 -0.010136 0.000973 -0.002226
C9 C12 0.004000 -0.008839 -0.000145 -0.000915
C9 C1 0.004000 -0.037558 0.032446 0.000163
C9 Rh1 0.004000 -0.025931 -0.019551 0.007440
C4 C2 0.004000 0.002712 -0.003635 0.001487
C4 C3 0.004000 0.004124 -0.007230 0.003570
C4 Rh1 0.004000 0.004784 -0.005468 0.013014
C4 P2 0.004000 0.002586 -0.007967 0.001026
C4 C17 0.004000 -0.008576 0.017724 -0.014365
C4 C13 0.004000 0.017107 0.032360 -0.016738
C10 C11 0.004000 -0.025580 0.016707 -0.004382
C10 C12 0.004000 -0.014189 -0.001969 -0.000131
C11 C12 0.004000 -0.014795 0.019936 0.001139
C2 C3 0.004000 -0.006557 0.005788 0.000797
C2 C1 0.004000 -0.003839 -0.006407 0.001609
C3 C1 0.004000 0.002465 -0.008638 -0.000008
C3 P2 0.004000 -0.016056 -0.005500 0.009026
C1 Rh1 0.004000 -0.016693 -0.013472 0.020543
Rh1 P2 0.004000 0.000585 -0.003827 0.005699
Rh1 C22 0.004000 0.013211 0.011356 -0.010774
Rh1 C21 0.004000 0.001466 -0.007748 -0.001656
Rh1 C23 0.004000 -0.025128 -0.004479 -0.009901
Rh1 C17 0.004000 -0.015251 -0.001687 -0.005972
Rh1 C13 0.004000 0.020748 -0.034794 -0.012367
P2 C22 0.004000 0.002178 0.018710 -0.017939
P2 C21 0.004000 0.010060 0.014015 -0.001804
P2 C17 0.004000 0.006896 0.001796 -0.009053
P2 C13 0.004000 -0.005063 0.005661 -0.003069
P2 C20 0.004000 0.023475 0.010237 -0.019424
P2 C19 0.004000 -0.005256 0.011570 -0.008783
P2 C18 0.004000 0.000421 0.005999 -0.017646
P2 C14 0.004000 0.012129 -0.025025 -0.007310
P2 C16 0.004000 0.004753 0.017154 -0.015679
P2 C15 0.004000 0.004812 -0.001535 -0.006962
C22 C21 0.004000 -0.000428 -0.016292 0.013866
C22 C23 0.004000 0.001129 -0.021191 -0.002338
C21 C23 0.004000 -0.006397 0.002352 0.001971
C17 C13 0.004000 0.030607 0.009055 0.012039
C17 C20 0.004000 -0.000772 -0.001372 -0.002184
C17 C19 0.004000 0.001836 0.004345 -0.001871
C17 C18 0.004000 -0.011593 0.003682 0.001283
C13 C14 0.004000 -0.001889 0.003340 0.004316
C13 C16 0.004000 0.007767 -0.003560 0.005256
C13 C15 0.004000 0.006028 0.004936 -0.002806
C20 C19 0.004000 0.008461 -0.014913 0.009505
C20 C18 0.004000 -0.015482 0.019465 0.008705
C19 C18 0.004000 -0.012072 -0.005241 -0.002492
C14 C16 0.004000 0.004136 0.022594 -0.007290
C14 C15 0.004000 0.001873 0.002955 0.003777
C16 C15 0.004000 0.006928 -0.006882 0.008264
